data_7007860
loop_
_publ_author_name
'Jones, Cameron'
'Aldridge, Simon'
'Gans-Eichler, Timo'
'Stasch, Andreas'

_publ_section_title
;
 Synthesis and characterisation of complexes of Group 13 metal
 amidinate heterocycles with the CpFe(CO)2 fragment.
;
_journal_issue 45
_journal_name_full 'Dalton transactions (Cambridge, England : 2003)'
_journal_page_first 5357
_journal_page_last 5361
_journal_paper_doi 10.1039/b611758a
_journal_year 2006
_chemical_formula_sum 'C24 H36 Cl Fe Ga N2 O2'
_chemical_formula_weight 545.57
_chemical_name_systematic
;
?
;
_space_group_IT_number 19
_symmetry_cell_setting orthorhombic
_symmetry_space_group_name_Hall 'P 2ac 2ab'
_symmetry_space_group_name_H-M 'P 21 21 21'
_atom_sites_solution_hydrogens geom
_atom_sites_solution_primary direct
_atom_sites_solution_secondary difmap
_audit_creation_method SHELXL-97
_cell_angle_alpha 90.00
_cell_angle_beta 90.00
_cell_angle_gamma 90.00
_cell_formula_units_Z 4
_cell_length_a 8.7580(18)
_cell_length_b 15.865(3)
_cell_length_c 17.650(4)
_cell_measurement_temperature 150(2)
_cell_volume 2452.4(9)
_computing_structure_refinement 'SHELXL-97 (Sheldrick, 1997)'
_computing_structure_solution 'SHELXS-97 (Sheldrick, 1990)'
_diffrn_ambient_temperature 150(2)
_diffrn_measured_fraction_theta_full 0.992
_diffrn_measured_fraction_theta_max 0.992
_diffrn_measurement_device_type 'Nonius Kappa CCD'
_diffrn_radiation_monochromator graphite
_diffrn_radiation_source 'fine-focus sealed tube'
_diffrn_radiation_type MoK\a
_diffrn_radiation_wavelength 0.71073
_diffrn_reflns_av_R_equivalents 0.0331
_diffrn_reflns_av_sigmaI/netI 0.0514
_diffrn_reflns_limit_h_max 10
_diffrn_reflns_limit_h_min -10
_diffrn_reflns_limit_k_max 19
_diffrn_reflns_limit_k_min -19
_diffrn_reflns_limit_l_max 20
_diffrn_reflns_limit_l_min -22
_diffrn_reflns_number 8770
_diffrn_reflns_theta_full 26.38
_diffrn_reflns_theta_max 26.38
_diffrn_reflns_theta_min 3.28
_exptl_absorpt_coefficient_mu 1.822
_exptl_absorpt_correction_T_max 0.771
_exptl_absorpt_correction_T_min 0.605
_exptl_absorpt_correction_type multi-scan
_exptl_absorpt_process_details 'Sortav (Blessing, 1995)'
_exptl_crystal_colour yellow
_exptl_crystal_density_diffrn 1.478
_exptl_crystal_density_method 'not measured'
_exptl_crystal_description block
_exptl_crystal_F_000 1136
_exptl_crystal_size_max 0.25
_exptl_crystal_size_mid 0.25
_exptl_crystal_size_min 0.15
_refine_diff_density_max 0.500
_refine_diff_density_min -0.392
_refine_diff_density_rms 0.067
_refine_ls_abs_structure_details 'Flack H D (1983), Acta Cryst. A39, 876-881'
_refine_ls_abs_structure_Flack -0.005(10)
_refine_ls_extinction_method none
_refine_ls_goodness_of_fit_ref 1.052
_refine_ls_hydrogen_treatment constr
_refine_ls_matrix_type full
_refine_ls_number_parameters 283
_refine_ls_number_reflns 4965
_refine_ls_number_restraints 0
_refine_ls_restrained_S_all 1.052
_refine_ls_R_factor_all 0.0363
_refine_ls_R_factor_gt 0.0318
_refine_ls_shift/su_max 0.001
_refine_ls_shift/su_mean 0.000
_refine_ls_structure_factor_coef Fsqd
_refine_ls_weighting_details 'calc w=1/[\s^2^(Fo^2^)+(0.0192P)^2^+1.2138P] where P=(Fo^2^+2Fc^2^)/3'
_refine_ls_weighting_scheme calc
_refine_ls_wR_factor_gt 0.0656
_refine_ls_wR_factor_ref 0.0673
_reflns_number_gt 4590
_reflns_number_total 4965
_reflns_threshold_expression >2sigma(I)
_cod_data_source_file b611758a.txt
_cod_data_source_block compound2b
_cod_original_sg_symbol_H-M P2(1)2(1)2(1)
_cod_database_code 7007860

loop_
_symmetry_equiv_pos_as_xyz
'x, y, z'
'-x+1/2, -y, z+1/2'
'x+1/2, -y+1/2, -z'
'-x, y+1/2, -z+1/2'

loop_
_atom_site_label
_atom_site_type_symbol
_atom_site_fract_x
_atom_site_fract_y
_atom_site_fract_z
_atom_site_U_iso_or_equiv
_atom_site_adp_type
_atom_site_occupancy
_atom_site_symmetry_multiplicity
_atom_site_calc_flag
_atom_site_refinement_flags
_atom_site_disorder_assembly
_atom_site_disorder_group
Ga1 Ga 0.20722(4) 0.488934(17) 0.789013(17) 0.01433(8) Uani 1 1 d . . .
Fe1 Fe 0.30543(5) 0.53442(2) 0.90624(2) 0.01629(10) Uani 1 1 d . . .
Cl1 Cl 0.02549(9) 0.57062(5) 0.73970(4) 0.02469(18) Uani 1 1 d . . .
O1 O -0.0176(3) 0.54644(15) 0.94237(13) 0.0323(6) Uani 1 1 d . . .
O2 O 0.3050(3) 0.70612(12) 0.84915(14) 0.0338(6) Uani 1 1 d . . .
N1 N 0.1466(3) 0.37090(13) 0.76635(14) 0.0171(5) Uani 1 1 d . . .
N2 N 0.3132(3) 0.44042(13) 0.69974(13) 0.0171(5) Uani 1 1 d . . .
C1 C 0.2367(3) 0.36703(15) 0.70502(16) 0.0162(6) Uani 1 1 d . . .
C2 C 0.0362(3) 0.31177(17) 0.79855(17) 0.0162(6) Uani 1 1 d . . .
H2 H 0.0451 0.2564 0.7719 0.019 Uiso 1 1 calc R . .
C3 C 0.0726(4) 0.29939(18) 0.88325(17) 0.0205(7) Uani 1 1 d . . .
H3A H 0.1752 0.2739 0.8885 0.025 Uiso 1 1 calc R . .
H3B H 0.0740 0.3549 0.9088 0.025 Uiso 1 1 calc R . .
C4 C -0.0451(4) 0.24269(18) 0.92175(17) 0.0216(7) Uani 1 1 d . . .
H4A H -0.0214 0.2385 0.9765 0.026 Uiso 1 1 calc R . .
H4B H -0.0393 0.1854 0.8998 0.026 Uiso 1 1 calc R . .
C5 C -0.2067(4) 0.27749(18) 0.91156(18) 0.0249(7) Uani 1 1 d . . .
H5A H -0.2812 0.2385 0.9351 0.030 Uiso 1 1 calc R . .
H5B H -0.2152 0.3327 0.9373 0.030 Uiso 1 1 calc R . .
C6 C -0.2433(3) 0.28777(18) 0.82777(18) 0.0233(7) Uani 1 1 d . . .
H6A H -0.3466 0.3123 0.8220 0.028 Uiso 1 1 calc R . .
H6B H -0.2428 0.2318 0.8029 0.028 Uiso 1 1 calc R . .
C7 C -0.1258(3) 0.34535(17) 0.78924(19) 0.0212(6) Uani 1 1 d . . .
H7A H -0.1501 0.3499 0.7346 0.025 Uiso 1 1 calc R . .
H7B H -0.1322 0.4025 0.8115 0.025 Uiso 1 1 calc R . .
C8 C 0.4314(3) 0.47155(16) 0.64836(16) 0.0158(6) Uani 1 1 d . . .
H8 H 0.4092 0.4508 0.5960 0.019 Uiso 1 1 calc R . .
C9 C 0.4251(3) 0.56775(17) 0.64867(17) 0.0177(6) Uani 1 1 d . . .
H9A H 0.4433 0.5886 0.7008 0.021 Uiso 1 1 calc R . .
H9B H 0.3222 0.5865 0.6328 0.021 Uiso 1 1 calc R . .
C10 C 0.5447(3) 0.60533(18) 0.59527(19) 0.0220(7) Uani 1 1 d . . .
H10A H 0.5185 0.5904 0.5424 0.026 Uiso 1 1 calc R . .
H10B H 0.5427 0.6675 0.5996 0.026 Uiso 1 1 calc R . .
C11 C 0.7047(4) 0.57366(17) 0.61316(17) 0.0232(7) Uani 1 1 d . . .
H11A H 0.7379 0.5972 0.6624 0.028 Uiso 1 1 calc R . .
H11B H 0.7762 0.5941 0.5738 0.028 Uiso 1 1 calc R . .
C12 C 0.7119(3) 0.47741(17) 0.61661(16) 0.0221(6) Uani 1 1 d . . .
H12A H 0.6940 0.4539 0.5654 0.027 Uiso 1 1 calc R . .
H12B H 0.8148 0.4597 0.6334 0.027 Uiso 1 1 calc R . .
C13 C 0.5925(3) 0.44310(18) 0.67119(17) 0.0202(7) Uani 1 1 d . . .
H13A H 0.6152 0.4632 0.7231 0.024 Uiso 1 1 calc R . .
H13B H 0.5971 0.3807 0.6715 0.024 Uiso 1 1 calc R . .
C14 C 0.2439(3) 0.28964(16) 0.65255(17) 0.0190(7) Uani 1 1 d . . .
C15 C 0.3454(4) 0.30017(18) 0.58204(18) 0.0251(8) Uani 1 1 d . . .
H15A H 0.3463 0.2474 0.5531 0.038 Uiso 1 1 calc R . .
H15B H 0.4497 0.3141 0.5978 0.038 Uiso 1 1 calc R . .
H15C H 0.3049 0.3456 0.5503 0.038 Uiso 1 1 calc R . .
C16 C 0.0823(4) 0.26960(19) 0.62244(19) 0.0277(8) Uani 1 1 d . . .
H16A H 0.0889 0.2256 0.5836 0.041 Uiso 1 1 calc R . .
H16B H 0.0375 0.3206 0.6004 0.041 Uiso 1 1 calc R . .
H16C H 0.0180 0.2499 0.6643 0.041 Uiso 1 1 calc R . .
C17 C 0.3092(4) 0.21571(17) 0.69920(18) 0.0265(7) Uani 1 1 d . . .
H17A H 0.2455 0.2065 0.7441 0.040 Uiso 1 1 calc R . .
H17B H 0.4137 0.2291 0.7151 0.040 Uiso 1 1 calc R . .
H17C H 0.3100 0.1645 0.6681 0.040 Uiso 1 1 calc R . .
C18 C 0.4349(4) 0.42412(19) 0.9011(2) 0.0287(8) Uani 1 1 d . . .
H18 H 0.4224 0.3811 0.8641 0.034 Uiso 1 1 calc R . .
C19 C 0.3589(4) 0.42881(19) 0.97124(18) 0.0243(7) Uani 1 1 d . . .
H19 H 0.2853 0.3897 0.9895 0.029 Uiso 1 1 calc R . .
C20 C 0.4100(4) 0.5011(2) 1.00989(17) 0.0259(7) Uani 1 1 d . . .
H20 H 0.3780 0.5190 1.0587 0.031 Uiso 1 1 calc R . .
C21 C 0.5170(4) 0.5420(2) 0.96325(18) 0.0260(7) Uani 1 1 d . . .
H21 H 0.5697 0.5927 0.9751 0.031 Uiso 1 1 calc R . .
C22 C 0.5329(3) 0.4946(2) 0.89522(18) 0.0254(7) Uani 1 1 d . . .
H22 H 0.5974 0.5079 0.8536 0.030 Uiso 1 1 calc R . .
C23 C 0.1108(4) 0.54111(18) 0.92825(17) 0.0210(7) Uani 1 1 d . . .
C24 C 0.3064(4) 0.63727(18) 0.87021(17) 0.0224(6) Uani 1 1 d . . .

loop_
_atom_site_aniso_label
_atom_site_aniso_U_11
_atom_site_aniso_U_22
_atom_site_aniso_U_33
_atom_site_aniso_U_23
_atom_site_aniso_U_13
_atom_site_aniso_U_12
Ga1 0.01538(16) 0.01409(14) 0.01351(15) 0.00041(11) 0.00026(13) 0.00024(13)
Fe1 0.0175(2) 0.01663(19) 0.0147(2) 0.00049(16) -0.0017(2) 0.00061(18)
Cl1 0.0242(4) 0.0223(3) 0.0276(4) 0.0018(3) -0.0075(3) 0.0065(3)
O1 0.0244(14) 0.0471(14) 0.0253(13) 0.0048(11) 0.0052(11) 0.0032(11)
O2 0.0326(14) 0.0192(10) 0.0496(16) 0.0107(10) -0.0081(13) -0.0036(11)
N1 0.0210(13) 0.0122(11) 0.0181(13) -0.0005(10) 0.0042(10) -0.0035(10)
N2 0.0209(13) 0.0160(10) 0.0143(13) -0.0002(9) 0.0059(11) -0.0024(10)
C1 0.0178(15) 0.0146(12) 0.0161(15) 0.0032(11) -0.0020(12) 0.0015(11)
C2 0.0151(14) 0.0139(12) 0.0196(16) -0.0008(12) 0.0025(13) -0.0003(11)
C3 0.0216(18) 0.0217(15) 0.0181(17) 0.0037(12) 0.0010(13) -0.0035(13)
C4 0.0249(17) 0.0231(15) 0.0169(17) 0.0010(12) 0.0030(13) -0.0082(13)
C5 0.0223(17) 0.0261(14) 0.0261(18) -0.0024(13) 0.0102(16) -0.0082(15)
C6 0.0153(16) 0.0264(14) 0.0282(18) 0.0003(13) 0.0032(13) -0.0008(12)
C7 0.0201(16) 0.0219(14) 0.0217(16) 0.0038(13) 0.0015(14) 0.0006(12)
C8 0.0143(15) 0.0189(14) 0.0143(15) 0.0000(12) 0.0050(12) -0.0036(11)
C9 0.0192(16) 0.0181(13) 0.0160(16) 0.0024(12) -0.0014(13) -0.0017(12)
C10 0.0218(16) 0.0208(14) 0.0235(17) 0.0067(13) 0.0001(15) -0.0038(13)
C11 0.0204(16) 0.0289(15) 0.0204(17) 0.0024(12) 0.0036(14) -0.0042(15)
C12 0.0143(14) 0.0303(15) 0.0218(16) -0.0004(12) 0.0026(13) -0.0017(14)
C13 0.0215(16) 0.0216(14) 0.0176(16) 0.0004(13) -0.0012(13) 0.0031(13)
C14 0.0201(17) 0.0149(12) 0.0220(17) -0.0029(12) 0.0043(13) 0.0007(11)
C15 0.036(2) 0.0179(14) 0.0209(18) -0.0050(13) 0.0086(14) -0.0007(13)
C16 0.034(2) 0.0249(16) 0.0245(18) -0.0048(14) -0.0004(15) -0.0075(15)
C17 0.0321(18) 0.0201(13) 0.0273(18) 0.0016(12) 0.0087(16) 0.0071(15)
C18 0.0286(18) 0.0223(16) 0.035(2) -0.0043(15) -0.0125(16) 0.0114(14)
C19 0.0253(18) 0.0234(15) 0.0242(18) 0.0105(14) -0.0059(14) 0.0001(13)
C20 0.0258(17) 0.0337(17) 0.0182(16) 0.0033(15) -0.0065(13) 0.0023(16)
C21 0.0185(17) 0.0333(17) 0.0261(18) 0.0033(14) -0.0107(14) -0.0036(14)
C22 0.0158(14) 0.0376(17) 0.0227(16) 0.0013(15) 0.0006(13) 0.0051(15)
C23 0.0291(19) 0.0199(14) 0.0139(16) 0.0050(13) -0.0007(14) 0.0005(14)
C24 0.0155(15) 0.0274(16) 0.0242(17) -0.0045(13) -0.0014(14) -0.0017(15)

loop_
_atom_type_symbol
_atom_type_description
_atom_type_scat_dispersion_real
_atom_type_scat_dispersion_imag
_atom_type_scat_source
C C 0.0033 0.0016 'International Tables Vol C Tables 4.2.6.8 and 6.1.1.4'
H H 0.0000 0.0000 'International Tables Vol C Tables 4.2.6.8 and 6.1.1.4'
N N 0.0061 0.0033 'International Tables Vol C Tables 4.2.6.8 and 6.1.1.4'
O O 0.0106 0.0060 'International Tables Vol C Tables 4.2.6.8 and 6.1.1.4'
Cl Cl 0.1484 0.1585 'International Tables Vol C Tables 4.2.6.8 and 6.1.1.4'
Fe Fe 0.3463 0.8444 'International Tables Vol C Tables 4.2.6.8 and 6.1.1.4'
Ga Ga 0.2307 1.6083 'International Tables Vol C Tables 4.2.6.8 and 6.1.1.4'

loop_
_geom_angle_atom_site_label_1
_geom_angle_atom_site_label_2
_geom_angle_atom_site_label_3
_geom_angle
_geom_angle_site_symmetry_1
_geom_angle_site_symmetry_3
_geom_angle_publ_flag
N2 Ga1 N1 66.39(9) . . ?
N2 Ga1 Cl1 104.45(7) . . ?
N1 Ga1 Cl1 106.18(8) . . ?
N2 Ga1 Fe1 130.24(8) . . ?
N1 Ga1 Fe1 124.29(7) . . ?
Cl1 Ga1 Fe1 115.20(3) . . ?
C24 Fe1 C23 91.64(14) . . ?
C24 Fe1 C19 161.44(14) . . ?
C23 Fe1 C19 98.34(13) . . ?
C24 Fe1 C18 139.71(15) . . ?
C23 Fe1 C18 126.09(14) . . ?
C19 Fe1 C18 39.47(13) . . ?
C24 Fe1 C22 104.01(14) . . ?
C23 Fe1 C22 164.27(13) . . ?
C19 Fe1 C22 66.18(13) . . ?
C18 Fe1 C22 39.49(12) . . ?
C24 Fe1 C21 96.63(14) . . ?
C23 Fe1 C21 138.13(14) . . ?
C19 Fe1 C21 65.59(12) . . ?
C18 Fe1 C21 65.95(13) . . ?
C22 Fe1 C21 39.52(12) . . ?
C24 Fe1 C20 123.06(14) . . ?
C23 Fe1 C20 104.17(13) . . ?
C19 Fe1 C20 39.18(12) . . ?
C18 Fe1 C20 65.97(13) . . ?
C22 Fe1 C20 66.03(13) . . ?
C21 Fe1 C20 38.89(12) . . ?
C24 Fe1 Ga1 88.18(10) . . ?
C23 Fe1 Ga1 81.84(10) . . ?
C19 Fe1 Ga1 108.63(9) . . ?
C18 Fe1 Ga1 84.42(10) . . ?
C22 Fe1 Ga1 99.97(9) . . ?
C21 Fe1 Ga1 139.19(9) . . ?
C20 Fe1 Ga1 147.41(9) . . ?
C1 N1 C2 132.3(2) . . ?
C1 N1 Ga1 92.79(16) . . ?
C2 N1 Ga1 134.66(19) . . ?
C1 N2 C8 133.4(2) . . ?
C1 N2 Ga1 92.73(17) . . ?
C8 N2 Ga1 133.85(17) . . ?
N1 C1 N2 108.0(2) . . ?
N1 C1 C14 123.1(2) . . ?
N2 C1 C14 128.9(3) . . ?
N1 C2 C7 110.4(2) . . ?
N1 C2 C3 108.8(2) . . ?
C7 C2 C3 110.0(3) . . ?
C4 C3 C2 111.6(2) . . ?
C3 C4 C5 111.1(2) . . ?
C6 C5 C4 110.4(3) . . ?
C5 C6 C7 110.7(3) . . ?
C2 C7 C6 111.6(2) . . ?
N2 C8 C9 108.1(2) . . ?
N2 C8 C13 112.9(2) . . ?
C9 C8 C13 109.0(2) . . ?
C8 C9 C10 111.3(2) . . ?
C11 C10 C9 111.9(2) . . ?
C10 C11 C12 112.1(3) . . ?
C13 C12 C11 110.7(2) . . ?
C12 C13 C8 111.1(2) . . ?
C15 C14 C1 115.1(2) . . ?
C15 C14 C17 107.5(2) . . ?
C1 C14 C17 107.5(2) . . ?
C15 C14 C16 105.9(3) . . ?
C1 C14 C16 109.5(2) . . ?
C17 C14 C16 111.5(2) . . ?
C19 C18 C22 108.0(3) . . ?
C19 C18 Fe1 70.15(18) . . ?
C22 C18 Fe1 70.71(17) . . ?
C18 C19 C20 108.6(3) . . ?
C18 C19 Fe1 70.39(18) . . ?
C20 C19 Fe1 71.53(17) . . ?
C21 C20 C19 107.7(3) . . ?
C21 C20 Fe1 70.52(17) . . ?
C19 C20 Fe1 69.29(17) . . ?
C20 C21 C22 108.3(3) . . ?
C20 C21 Fe1 70.59(17) . . ?
C22 C21 Fe1 69.74(17) . . ?
C18 C22 C21 107.3(3) . . ?
C18 C22 Fe1 69.80(17) . . ?
C21 C22 Fe1 70.74(18) . . ?
O1 C23 Fe1 179.2(3) . . ?
O2 C24 Fe1 177.4(3) . . ?

loop_
_geom_bond_atom_site_label_1
_geom_bond_atom_site_label_2
_geom_bond_distance
_geom_bond_site_symmetry_2
_geom_bond_publ_flag
Ga1 N2 1.984(2) . ?
Ga1 N1 1.987(2) . ?
Ga1 Cl1 2.2294(8) . ?
Ga1 Fe1 2.3540(6) . ?
Fe1 C24 1.751(3) . ?
Fe1 C23 1.751(4) . ?
Fe1 C19 2.084(3) . ?
Fe1 C18 2.087(3) . ?
Fe1 C22 2.099(3) . ?
Fe1 C21 2.112(3) . ?
Fe1 C20 2.113(3) . ?
O1 C23 1.155(4) . ?
O2 C24 1.154(3) . ?
N1 C1 1.341(4) . ?
N1 C2 1.462(3) . ?
N2 C1 1.347(3) . ?
N2 C8 1.462(3) . ?
C1 C14 1.539(4) . ?
C2 C7 1.524(4) . ?
C2 C3 1.541(4) . ?
C3 C4 1.527(4) . ?
C4 C5 1.530(5) . ?
C5 C6 1.522(5) . ?
C6 C7 1.535(4) . ?
C8 C9 1.527(4) . ?
C8 C13 1.536(4) . ?
C9 C10 1.530(4) . ?
C10 C11 1.522(4) . ?
C11 C12 1.529(4) . ?
C12 C13 1.522(4) . ?
C14 C15 1.538(4) . ?
C14 C17 1.543(4) . ?
C14 C16 1.545(4) . ?
C18 C19 1.408(5) . ?
C18 C22 1.414(4) . ?
C19 C20 1.407(4) . ?
C20 C21 1.407(4) . ?
C21 C22 1.424(4) . ?
